data_4343438
loop_
_publ_author_name
'Tandon, Santokh S.'
'Bunge, Scott D.'
'Toth, Sara A.'
'Sanchiz, Joaquin'
'Thompson, Laurence K.'
'Shelley, Jacob T.'

_publ_section_title
;
 Antiferromagnetically Coupled Dimeric Dodecacopper Supramolecular
 Architectures of Macrocyclic Ligands with a Symmetrical \m6-BO3(3-)
 Central Moiety.
;
_journal_issue 14
_journal_name_full 'Inorganic chemistry'
_journal_page_first 6873
_journal_page_last 6884
_journal_paper_doi 10.1021/acs.inorgchem.5b00771
_journal_volume 54
_journal_year 2015
_chemical_formula_sum 'C102 H146 B8 Cu12 F24 N22 O30'
_chemical_formula_weight 3465.36
_chemical_name_common '[Cu6(M4)(BO3)(DMF)2(H2O)(BF4)]2(BF4)4*(DMF)6 (1)'
_chemical_name_systematic
;
 ?
;
_space_group_crystal_system monoclinic
_space_group_IT_number 15
_space_group_name_Hall '-C 2yc'
_space_group_name_H-M_alt 'C 1 2/c 1'
_symmetry_space_group_name_Hall '-C 2yc'
_symmetry_space_group_name_H-M 'C 1 2/c 1'
_atom_sites_solution_hydrogens geom
_audit_creation_method SHELXL-2013
_cell_angle_alpha 90
_cell_angle_beta 92.991(3)
_cell_angle_gamma 90
_cell_formula_units_Z 4
_cell_length_a 37.280(8)
_cell_length_b 16.837(3)
_cell_length_c 21.551(4)
_cell_measurement_reflns_used 2757
_cell_measurement_temperature 188(2)
_cell_measurement_theta_max 19.55
_cell_measurement_theta_min 2.19
_cell_volume 13509(5)
_computing_cell_refinement 'Bruker SAINT'
_computing_data_collection 'Bruker APEX2'
_computing_data_reduction 'Bruker SAINT'
_computing_molecular_graphics 'Bruker SHELXTL'
_computing_publication_material 'Bruker SHELXTL'
_computing_structure_refinement 'SHELXL-2013 (Sheldrick, 2013)'
_computing_structure_solution 'SHELXS-97 (Sheldrick, 2008)'
_diffrn_ambient_temperature 188(2)
_diffrn_measured_fraction_theta_full 0.979
_diffrn_measured_fraction_theta_max 1.000
_diffrn_measurement_device_type 'Bruker APEX-II CCD'
_diffrn_measurement_method '\f and \w scans'
_diffrn_radiation_type MoK\a
_diffrn_radiation_wavelength 0.71073
_diffrn_reflns_av_R_equivalents 0.1194
_diffrn_reflns_av_unetI/netI 0.1213
_diffrn_reflns_laue_measured_fraction_full 0.979
_diffrn_reflns_laue_measured_fraction_max 1.000
_diffrn_reflns_limit_h_max 44
_diffrn_reflns_limit_h_min -44
_diffrn_reflns_limit_k_max 20
_diffrn_reflns_limit_k_min -20
_diffrn_reflns_limit_l_max 25
_diffrn_reflns_limit_l_min -25
_diffrn_reflns_number 53334
_diffrn_reflns_point_group_measured_fraction_full 0.979
_diffrn_reflns_point_group_measured_fraction_max 1.000
_diffrn_reflns_theta_full 25.242
_diffrn_reflns_theta_max 25.050
_diffrn_reflns_theta_min 1.094
_exptl_absorpt_coefficient_mu 1.958
_exptl_absorpt_correction_T_max 0.7195
_exptl_absorpt_correction_T_min 0.5912
_exptl_absorpt_correction_type multi-scan
_exptl_absorpt_process_details SADABS
_exptl_crystal_colour blue
_exptl_crystal_density_diffrn 1.704
_exptl_crystal_density_meas ?
_exptl_crystal_density_method 'not measured'
_exptl_crystal_description irregular
_exptl_crystal_F_000 7024
_exptl_crystal_size_max 0.300
_exptl_crystal_size_mid 0.250
_exptl_crystal_size_min 0.180
_platon_squeeze_details
; 
 The solvent electron density as modeled using PLATON/SQUEEZE
 (ver. 01-11-99), which located a potential solvent volume of 
 3308.1 \%A3 and an electron count of 1972 electrons/cell, consistent 
 with 24 DMF molecules/cell.  Twenty four DMF molecules were 
 added to the contents of the unit cell during the final refinement to 
 properly calculate the crystal data.  One BF4 anion is disordered and was 
 treated with half occupancy in the asymmetric unit. 
;
_refine_diff_density_max 1.305
_refine_diff_density_min -0.842
_refine_diff_density_rms 0.210
_refine_ls_extinction_coef 0.00034(3)
_refine_ls_extinction_expression Fc^*^=kFc[1+0.001xFc^2^\l^3^/sin(2\q)]^-1/4^
_refine_ls_extinction_method SHELXL
_refine_ls_goodness_of_fit_ref 0.977
_refine_ls_hydrogen_treatment constr
_refine_ls_matrix_type full
_refine_ls_number_parameters 787
_refine_ls_number_reflns 11972
_refine_ls_number_restraints 23
_refine_ls_restrained_S_all 0.981
_refine_ls_R_factor_all 0.1204
_refine_ls_R_factor_gt 0.0674
_refine_ls_shift/su_max 0.002
_refine_ls_shift/su_mean 0.000
_refine_ls_structure_factor_coef Fsqd
_refine_ls_weighting_details 'w=1/[\s^2^(Fo^2^)+(0.1000P)^2^+0.0200P] where P=(Fo^2^+2Fc^2^)/3'
_refine_ls_weighting_scheme calc
_refine_ls_wR_factor_gt 0.1858
_refine_ls_wR_factor_ref 0.2036
_reflns_Friedel_coverage 0.000
_reflns_number_gt 6193
_reflns_number_total 11972
_reflns_threshold_expression 'I > 2\s(I)'
_cod_data_source_file ic5b00771_si_002.cif
_cod_data_source_block one
_cod_depositor_comments
;
The following automatic conversions were performed:

'_exptl_absorpt_correction_type' value 'MULTI-SCAN' changed to
'multi-scan' according to
/usr/data/users/saulius/crontab/automatic-downloads/rss-feeds/ACS/lib/dictionaries/cif_core.dic
dictionary named 'cif_core.dic' version 2.4.2 from 2011-04-26.

'_exptl_crystal_density_meas' value 'not measured' was changed to '?'
- the value is perceived as not measured.

Automatic conversion script
Id: cif_fix_values 3271 2015-04-21 07:52:19Z andrius 

 Adding full bibliography for 4343438--4343442.cif.
;
_cod_database_code 4343438
_shelx_space_group_comment
;
The symmetry employed for this shelxl refinement is uniquely defined
by the following loop, which should always be used as a source of
symmetry information in preference to the above space-group names.
They are only intended as comments.
;
_shelx_estimated_absorpt_t_min 0.591
_shelx_estimated_absorpt_t_max 0.719
_shelxl_version_number 2013-3

loop_
_space_group_symop_operation_xyz
'x, y, z'
'-x, y, -z+1/2'
'x+1/2, y+1/2, z'
'-x+1/2, y+1/2, -z+1/2'
'-x, -y, -z'
'x, -y, z-1/2'
'-x+1/2, -y+1/2, -z'
'x+1/2, -y+1/2, z-1/2'

loop_
_atom_site_label
_atom_site_type_symbol
_atom_site_fract_x
_atom_site_fract_y
_atom_site_fract_z
_atom_site_U_iso_or_equiv
_atom_site_adp_type
_atom_site_occupancy
_atom_site_site_symmetry_order
_atom_site_calc_flag
_atom_site_refinement_flags_posn
_atom_site_refinement_flags_adp
_atom_site_refinement_flags_occupancy
Cu1 Cu 0.31056(3) 0.65763(7) 0.79296(5) 0.0346(3) Uani 1 1 d . . .
Cu2 Cu 0.23035(3) 0.69578(6) 0.82236(5) 0.0317(3) Uani 1 1 d . . .
Cu3 Cu 0.21079(2) 0.65283(6) 0.94782(5) 0.0324(3) Uani 1 1 d . . .
Cu4 Cu 0.27828(3) 0.63555(7) 1.05926(5) 0.0344(3) Uani 1 1 d . . .
Cu5 Cu 0.35126(3) 0.67718(7) 1.02417(5) 0.0336(3) Uani 1 1 d . . .
Cu6 Cu 0.36415(3) 0.64696(7) 0.88863(5) 0.0359(3) Uani 1 1 d . . .
B1 B 0.2893(3) 0.6787(6) 0.9249(5) 0.030(2) Uani 1 1 d . . .
B2 B 0.2382(4) 0.4941(8) 0.8441(7) 0.065(4) Uani 1 1 d . . .
B3 B 0.0000 0.1670(15) 0.2500 0.151(15) Uani 1 2 d DS T P
B4 B 0.8427(5) 0.6198(9) 0.9272(6) 0.142(11) Uani 1 1 d D . .
B5 B 0.9955(6) 0.7435(16) 0.3625(14) 0.22(4) Uani 0.5 1 d D . P
F1 F 0.2341(2) 0.5524(4) 0.7990(3) 0.091(2) Uani 1 1 d . . .
F2 F 0.21749(17) 0.5097(4) 0.8923(3) 0.0704(18) Uani 1 1 d . . .
F3 F 0.2746(2) 0.4933(5) 0.8641(4) 0.115(3) Uani 1 1 d . . .
F4 F 0.2296(2) 0.4220(4) 0.8159(3) 0.096(2) Uani 1 1 d . . .
F5 F 0.0220(3) 0.2054(6) 0.2888(7) 0.210(7) Uani 1 1 d D . .
F6 F 0.0208(3) 0.1109(9) 0.2199(7) 0.250(8) Uani 1 1 d D . .
F7 F 0.8544(3) 0.5723(6) 0.9743(4) 0.171(5) Uani 1 1 d D . .
F8 F 0.8065(3) 0.6345(9) 0.9334(9) 0.356(16) Uani 1 1 d D . .
F9 F 0.8441(6) 0.5759(6) 0.8747(5) 0.288(11) Uani 1 1 d D . .
F10 F 0.8602(3) 0.6875(6) 0.9173(5) 0.175(5) Uani 1 1 d D . .
F11 F 1.0041(7) 0.755(2) 0.4245(14) 0.30(2) Uani 0.5 1 d D . P
F12 F 0.9598(5) 0.7280(18) 0.3557(18) 0.82(5) Uani 1 1 d D . .
F13 F 1.0039(8) 0.8098(15) 0.330(2) 0.40(4) Uani 0.5 1 d D . P
F14 F 1.0135(7) 0.6802(17) 0.3382(16) 0.41(4) Uani 0.5 1 d D . P
N1 N 0.39552(18) 0.6903(4) 1.0745(3) 0.0375(18) Uani 1 1 d . . .
N2 N 0.25887(18) 0.6074(4) 1.1379(3) 0.0344(17) Uani 1 1 d . . .
N3 N 0.16616(17) 0.6247(4) 0.9825(3) 0.0357(18) Uani 1 1 d . . .
N4 N 0.20121(19) 0.7126(4) 0.7452(3) 0.0362(18) Uani 1 1 d . . .
N5 N 0.30520(19) 0.6186(4) 0.7088(3) 0.0349(17) Uani 1 1 d . . .
N6 N 0.41300(18) 0.6123(5) 0.8902(3) 0.0405(19) Uani 1 1 d . . .
N7 N 0.2761(3) 0.3763(6) 0.9830(4) 0.065(3) Uani 1 1 d . . .
N8 N 0.3698(3) 0.8863(7) 0.7840(6) 0.083(3) Uani 1 1 d . . .
O1 O 0.31431(14) 0.6773(3) 0.8810(2) 0.0313(14) Uani 1 1 d . . .
O2 O 0.25308(14) 0.6854(3) 0.9062(2) 0.0308(13) Uani 1 1 d . . .
O3 O 0.30108(14) 0.6772(3) 0.9874(2) 0.0306(13) Uani 1 1 d . . .
O4 O 0.35366(14) 0.5932(3) 0.8091(3) 0.0358(14) Uani 1 1 d . . .
O5 O 0.26983(14) 0.7236(3) 0.7736(2) 0.0335(14) Uani 1 1 d . . .
O6 O 0.18759(14) 0.6756(3) 0.8674(3) 0.0349(14) Uani 1 1 d . . .
O7 O 0.23035(14) 0.6298(3) 1.0280(2) 0.0346(14) Uani 1 1 d . . .
O8 O 0.32623(14) 0.6450(4) 1.0969(2) 0.0348(14) Uani 1 1 d . . .
O9 O 0.37821(13) 0.7155(3) 0.9571(3) 0.0346(14) Uani 1 1 d . . .
O10 O 0.29175(19) 0.4920(5) 1.0322(4) 0.068(2) Uani 1 1 d . . .
O11 O 0.3556(2) 0.7592(6) 0.7816(4) 0.084(3) Uani 1 1 d . . .
O12 O 0.35469(16) 0.5455(4) 0.9795(3) 0.0530(18) Uani 1 1 d . . .
C1 C 0.3381(2) 0.6333(5) 1.1557(4) 0.032(2) Uani 1 1 d . . .
C2 C 0.3147(2) 0.6049(5) 1.2004(4) 0.035(2) Uani 1 1 d . . .
C3 C 0.3288(2) 0.5918(5) 1.2611(4) 0.038(2) Uani 1 1 d . . .
H3 H 0.3135 0.5701 1.2907 0.046 Uiso 1 1 calc R U .
C4 C 0.3645(3) 0.6093(6) 1.2801(4) 0.044(2) Uani 1 1 d . . .
C5 C 0.3867(2) 0.6354(5) 1.2352(4) 0.040(2) Uani 1 1 d . . .
H5 H 0.4111 0.6467 1.2469 0.049 Uiso 1 1 calc R U .
C6 C 0.3749(2) 0.6459(5) 1.1738(4) 0.034(2) Uani 1 1 d . . .
C7 C 0.3776(3) 0.5999(6) 1.3478(4) 0.058(3) Uani 1 1 d . . .
H7A H 0.3579 0.5807 1.3721 0.087 Uiso 1 1 calc R U .
H7B H 0.3860 0.6513 1.3642 0.087 Uiso 1 1 calc R U .
H7C H 0.3974 0.5616 1.3507 0.087 Uiso 1 1 calc R U .
C8 C 0.2768(2) 0.5932(5) 1.1881(4) 0.038(2) Uani 1 1 d . . .
H8 H 0.2638 0.5727 1.2212 0.046 Uiso 1 1 calc R U .
C9 C 0.2194(2) 0.6036(6) 1.1342(4) 0.045(2) Uani 1 1 d . . .
H9A H 0.2091 0.6543 1.1484 0.054 Uiso 1 1 calc R U .
H9B H 0.2110 0.5602 1.1609 0.054 Uiso 1 1 calc R U .
C10 C 0.2074(2) 0.5880(6) 1.0658(4) 0.038(2) Uani 1 1 d . . .
H10 H 0.2097 0.5300 1.0571 0.045 Uiso 1 1 calc R U .
C11 C 0.1695(2) 0.6134(6) 1.0499(4) 0.037(2) Uani 1 1 d . . .
H11A H 0.1525 0.5722 1.0628 0.045 Uiso 1 1 calc R U .
H11B H 0.1642 0.6636 1.0715 0.045 Uiso 1 1 calc R U .
C12 C 0.1358(2) 0.6100(5) 0.9495(4) 0.042(2) Uani 1 1 d . . .
H12 H 0.1165 0.5889 0.9712 0.050 Uiso 1 1 calc R U .
C13 C 0.1296(2) 0.6231(6) 0.8840(4) 0.041(2) Uani 1 1 d . . .
C14 C 0.0943(2) 0.6066(6) 0.8607(5) 0.049(3) Uani 1 1 d . . .
H14 H 0.0775 0.5854 0.8879 0.059 Uiso 1 1 calc R U .
C15 C 0.0837(2) 0.6204(6) 0.7994(5) 0.047(3) Uani 1 1 d . . .
C16 C 0.1088(2) 0.6501(6) 0.7613(5) 0.046(3) Uani 1 1 d . . .
H16 H 0.1018 0.6611 0.7192 0.055 Uiso 1 1 calc R U .
C17 C 0.1445(2) 0.6649(6) 0.7820(4) 0.042(2) Uani 1 1 d . . .
C18 C 0.1551(2) 0.6547(5) 0.8456(4) 0.031(2) Uani 1 1 d . . .
C19 C 0.0455(2) 0.6007(7) 0.7765(5) 0.071(4) Uani 1 1 d . . .
H19A H 0.0401 0.6268 0.7364 0.107 Uiso 1 1 calc R U .
H19B H 0.0287 0.6195 0.8068 0.107 Uiso 1 1 calc R U .
H19C H 0.0430 0.5430 0.7715 0.107 Uiso 1 1 calc R U .
C20 C 0.1678(2) 0.6969(5) 0.7361(4) 0.041(2) Uani 1 1 d . . .
H20 H 0.1573 0.7070 0.6958 0.050 Uiso 1 1 calc R U .
C21 C 0.2219(2) 0.7462(6) 0.6954(4) 0.037(2) Uani 1 1 d . . .
H21A H 0.2201 0.8049 0.6955 0.044 Uiso 1 1 calc R U .
H21B H 0.2123 0.7265 0.6545 0.044 Uiso 1 1 calc R U .
C22 C 0.2613(2) 0.7205(5) 0.7068(4) 0.037(2) Uani 1 1 d . . .
H22 H 0.2768 0.7601 0.6864 0.044 Uiso 1 1 calc R U .
C23 C 0.2698(2) 0.6398(5) 0.6821(4) 0.037(2) Uani 1 1 d . . .
H23A H 0.2517 0.6005 0.6943 0.044 Uiso 1 1 calc R U .
H23B H 0.2700 0.6410 0.6362 0.044 Uiso 1 1 calc R U .
C24 C 0.3296(2) 0.5884(6) 0.6772(4) 0.044(2) Uani 1 1 d . . .
H24 H 0.3239 0.5756 0.6349 0.053 Uiso 1 1 calc R U .
C25 C 0.3663(2) 0.5720(5) 0.7026(4) 0.038(2) Uani 1 1 d . . .
C26 C 0.3908(3) 0.5475(6) 0.6598(4) 0.047(3) Uani 1 1 d . . .
H26 H 0.3823 0.5401 0.6179 0.057 Uiso 1 1 calc R U .
C27 C 0.4271(3) 0.5333(6) 0.6751(5) 0.049(3) Uani 1 1 d . . .
C28 C 0.4376(3) 0.5466(6) 0.7371(5) 0.055(3) Uani 1 1 d . . .
H28 H 0.4624 0.5409 0.7493 0.066 Uiso 1 1 calc R U .
C29 C 0.4142(2) 0.5677(6) 0.7819(4) 0.044(2) Uani 1 1 d . . .
C30 C 0.3771(2) 0.5800(6) 0.7649(4) 0.040(2) Uani 1 1 d . . .
C31 C 0.4538(3) 0.5070(7) 0.6280(5) 0.067(3) Uani 1 1 d . . .
H31A H 0.4747 0.5426 0.6302 0.101 Uiso 1 1 calc R U .
H31B H 0.4423 0.5089 0.5861 0.101 Uiso 1 1 calc R U .
H31C H 0.4617 0.4526 0.6374 0.101 Uiso 1 1 calc R U .
C32 C 0.4299(3) 0.5858(7) 0.8464(5) 0.054(3) Uani 1 1 d . . .
H32 H 0.4548 0.5761 0.8541 0.065 Uiso 1 1 calc R U .
C33 C 0.4307(2) 0.6296(6) 0.9509(4) 0.044(2) Uani 1 1 d . . .
H33A H 0.4571 0.6307 0.9478 0.052 Uiso 1 1 calc R U .
H33B H 0.4246 0.5885 0.9815 0.052 Uiso 1 1 calc R U .
C34 C 0.4171(2) 0.7108(6) 0.9710(4) 0.039(2) Uani 1 1 d . . .
H34 H 0.4291 0.7526 0.9463 0.046 Uiso 1 1 calc R U .
C35 C 0.4251(2) 0.7277(6) 1.0389(4) 0.040(2) Uani 1 1 d . . .
H35A H 0.4260 0.7857 1.0463 0.048 Uiso 1 1 calc R U .
H35B H 0.4487 0.7047 1.0526 0.048 Uiso 1 1 calc R U .
C36 C 0.4012(2) 0.6763(5) 1.1328(4) 0.043(2) Uani 1 1 d . . .
H36 H 0.4246 0.6868 1.1504 0.052 Uiso 1 1 calc R U .
C37 C 0.2689(3) 0.4445(8) 1.0079(5) 0.063(3) Uani 1 1 d . . .
H37 H 0.2444 0.4599 1.0077 0.076 Uiso 1 1 calc R U .
C38 C 0.3110(4) 0.3537(8) 0.9771(8) 0.108(6) Uani 1 1 d . . .
H38A H 0.3267 0.3856 1.0050 0.163 Uiso 1 1 calc R U .
H38B H 0.3175 0.3619 0.9341 0.163 Uiso 1 1 calc R U .
H38C H 0.3137 0.2974 0.9878 0.163 Uiso 1 1 calc R U .
C39 C 0.2466(4) 0.3297(8) 0.9511(7) 0.109(5) Uani 1 1 d . . .
H39A H 0.2234 0.3529 0.9605 0.164 Uiso 1 1 calc R U .
H39B H 0.2477 0.2746 0.9657 0.164 Uiso 1 1 calc R U .
H39C H 0.2493 0.3309 0.9061 0.164 Uiso 1 1 calc R U .
C40 C 0.3509(5) 0.8227(8) 0.7705(7) 0.100(6) Uani 1 1 d . . .
H40 H 0.3291 0.8327 0.7469 0.120 Uiso 1 1 calc R U .
C41 C 0.4024(5) 0.8878(14) 0.8165(10) 0.180(10) Uani 1 1 d . . .
H41A H 0.4074 0.9419 0.8315 0.270 Uiso 1 1 calc R U .
H41B H 0.4212 0.8713 0.7891 0.270 Uiso 1 1 calc R U .
H41C H 0.4019 0.8515 0.8519 0.270 Uiso 1 1 calc R U .
C42 C 0.3555(5) 0.9566(11) 0.7550(10) 0.176(10) Uani 1 1 d . . .
H42A H 0.3361 0.9422 0.7247 0.263 Uiso 1 1 calc R U .
H42B H 0.3745 0.9841 0.7339 0.263 Uiso 1 1 calc R U .
H42C H 0.3460 0.9916 0.7866 0.263 Uiso 1 1 calc R U .

loop_
_atom_site_aniso_label
_atom_site_aniso_U_11
_atom_site_aniso_U_22
_atom_site_aniso_U_33
_atom_site_aniso_U_23
_atom_site_aniso_U_13
_atom_site_aniso_U_12
Cu1 0.0304(6) 0.0445(7) 0.0282(6) 0.0002(5) -0.0043(4) 0.0029(5)
Cu2 0.0274(6) 0.0381(7) 0.0288(6) 0.0016(5) -0.0068(4) 0.0007(5)
Cu3 0.0231(5) 0.0418(7) 0.0317(6) 0.0040(5) -0.0041(4) -0.0009(5)
Cu4 0.0277(5) 0.0484(7) 0.0265(6) 0.0035(5) -0.0041(4) -0.0023(5)
Cu5 0.0257(5) 0.0457(7) 0.0288(6) -0.0004(5) -0.0058(4) -0.0020(5)
Cu6 0.0265(5) 0.0477(7) 0.0329(6) -0.0049(5) -0.0053(4) 0.0019(5)
B1 0.031(5) 0.029(6) 0.029(5) 0.002(4) 0.008(4) -0.001(4)
B2 0.090(11) 0.041(8) 0.064(10) -0.003(7) 0.007(8) -0.002(8)
B3 0.11(3) 0.08(2) 0.26(5) 0.000 -0.02(3) 0.000
B4 0.21(3) 0.17(2) 0.041(10) 0.039(13) -0.036(13) -0.12(2)
B5 0.016(18) 0.29(8) 0.35(9) 0.21(8) -0.06(3) -0.03(3)
F1 0.179(8) 0.045(4) 0.053(4) 0.004(3) 0.037(4) 0.012(4)
F2 0.103(5) 0.056(4) 0.055(4) -0.002(3) 0.035(4) 0.014(4)
F3 0.084(5) 0.132(7) 0.132(7) -0.008(6) 0.031(5) 0.020(5)
F4 0.163(7) 0.045(4) 0.083(5) -0.014(4) 0.034(5) -0.009(4)
F5 0.121(8) 0.124(9) 0.369(19) 0.008(10) -0.153(10) -0.023(7)
F6 0.173(13) 0.237(16) 0.33(2) -0.022(14) -0.087(13) 0.082(11)
F7 0.247(13) 0.141(9) 0.116(8) 0.041(7) -0.080(8) -0.018(8)
F8 0.196(15) 0.27(2) 0.59(4) 0.27(2) -0.158(19) -0.108(14)
F9 0.67(4) 0.106(9) 0.100(9) 0.009(7) 0.108(14) 0.000(14)
F10 0.240(13) 0.130(9) 0.152(10) 0.028(7) -0.044(9) -0.097(9)
F11 0.12(2) 0.33(5) 0.42(6) -0.13(4) -0.12(3) 0.11(3)
F12 1.08(11) 0.36(5) 0.98(10) -0.21(5) -0.38(10) 0.25(7)
F13 0.13(2) 0.13(2) 0.95(13) 0.01(4) -0.02(5) 0.02(2)
F14 0.13(3) 0.72(10) 0.38(6) 0.15(6) 0.03(3) 0.19(4)
N1 0.035(4) 0.041(5) 0.035(4) -0.009(4) -0.008(3) 0.004(4)
N2 0.032(4) 0.045(5) 0.027(4) -0.006(4) -0.001(3) 0.003(3)
N3 0.027(4) 0.036(4) 0.044(5) -0.001(4) -0.002(3) -0.003(3)
N4 0.036(4) 0.037(5) 0.035(4) 0.003(3) -0.009(3) 0.002(3)
N5 0.036(4) 0.037(4) 0.031(4) 0.002(3) -0.005(3) 0.004(4)
N6 0.023(4) 0.069(6) 0.029(4) -0.011(4) -0.007(3) 0.007(4)
N7 0.075(7) 0.056(6) 0.065(6) -0.016(5) -0.001(5) 0.001(5)
N8 0.080(8) 0.059(7) 0.112(10) 0.009(7) 0.014(7) -0.024(6)
O1 0.031(3) 0.035(3) 0.028(3) 0.003(3) -0.002(3) 0.004(3)
O2 0.028(3) 0.037(3) 0.026(3) 0.001(3) -0.009(2) 0.001(3)
O3 0.028(3) 0.036(3) 0.026(3) 0.003(3) -0.009(2) 0.003(3)
O4 0.030(3) 0.048(4) 0.029(3) -0.004(3) -0.003(3) 0.004(3)
O5 0.037(3) 0.037(4) 0.026(3) -0.002(3) -0.002(3) 0.003(3)
O6 0.029(3) 0.039(4) 0.036(3) -0.004(3) -0.005(3) -0.001(3)
O7 0.031(3) 0.043(4) 0.030(3) 0.009(3) -0.001(3) -0.002(3)
O8 0.029(3) 0.055(4) 0.020(3) 0.005(3) -0.006(2) -0.002(3)
O9 0.021(3) 0.045(4) 0.037(3) -0.002(3) -0.006(2) 0.003(3)
O10 0.056(5) 0.067(5) 0.081(6) -0.008(4) 0.005(4) 0.005(4)
O11 0.091(6) 0.067(6) 0.097(7) -0.002(6) 0.031(5) -0.019(5)
O12 0.042(4) 0.049(4) 0.069(5) -0.007(4) 0.008(3) 0.001(3)
C1 0.028(5) 0.028(5) 0.038(5) -0.004(4) -0.011(4) 0.008(4)
C2 0.038(5) 0.041(6) 0.025(5) 0.008(4) 0.002(4) 0.001(4)
C3 0.052(6) 0.035(5) 0.028(5) 0.001(4) 0.002(4) 0.009(5)
C4 0.050(6) 0.046(6) 0.034(5) -0.003(5) -0.005(5) 0.014(5)
C5 0.041(5) 0.045(6) 0.034(5) -0.001(5) -0.009(4) 0.010(5)
C6 0.041(5) 0.032(5) 0.029(5) -0.001(4) -0.004(4) 0.002(4)
C7 0.081(8) 0.058(7) 0.036(6) 0.001(5) 0.007(5) 0.012(6)
C8 0.058(6) 0.031(5) 0.027(5) 0.005(4) 0.004(4) -0.003(5)
C9 0.049(6) 0.052(6) 0.035(5) 0.008(5) 0.008(5) -0.007(5)
C10 0.029(5) 0.053(6) 0.031(5) 0.006(4) -0.002(4) -0.010(4)
C11 0.036(5) 0.050(6) 0.026(5) 0.003(4) -0.001(4) 0.004(4)
C12 0.023(5) 0.046(6) 0.057(6) 0.005(5) 0.009(4) -0.007(4)
C13 0.040(5) 0.044(6) 0.039(6) -0.003(5) -0.009(4) -0.002(5)
C14 0.031(5) 0.052(7) 0.063(7) 0.001(5) -0.007(5) -0.005(5)
C15 0.022(5) 0.059(7) 0.058(7) -0.005(5) -0.016(5) 0.006(5)
C16 0.037(5) 0.049(6) 0.050(6) -0.004(5) -0.023(5) 0.003(5)
C17 0.028(5) 0.051(6) 0.047(6) -0.005(5) -0.010(4) 0.002(4)
C18 0.025(4) 0.031(5) 0.037(5) -0.009(4) -0.005(4) -0.004(4)
C19 0.031(6) 0.094(9) 0.086(9) -0.012(7) -0.023(6) -0.012(6)
C20 0.039(5) 0.036(6) 0.048(6) -0.002(5) -0.008(5) 0.016(4)
C21 0.035(5) 0.047(6) 0.027(5) 0.011(4) -0.005(4) 0.004(4)
C22 0.040(5) 0.046(6) 0.024(5) 0.008(4) -0.010(4) -0.008(4)
C23 0.035(5) 0.039(6) 0.035(5) -0.003(4) -0.013(4) 0.006(4)
C24 0.044(6) 0.050(6) 0.038(6) -0.003(5) 0.001(5) 0.001(5)
C25 0.039(5) 0.037(5) 0.040(6) -0.002(4) 0.014(4) -0.006(4)
C26 0.056(6) 0.046(6) 0.040(6) -0.004(5) -0.006(5) 0.002(5)
C27 0.048(6) 0.050(7) 0.047(6) -0.007(5) -0.006(5) 0.001(5)
C28 0.041(6) 0.064(7) 0.061(7) -0.010(6) 0.012(5) 0.002(5)
C29 0.041(6) 0.051(6) 0.040(6) 0.005(5) 0.005(4) 0.002(5)
C30 0.036(5) 0.054(6) 0.029(5) -0.001(5) 0.000(4) 0.003(5)
C31 0.053(7) 0.103(10) 0.048(7) -0.010(7) 0.017(5) 0.011(7)
C32 0.035(6) 0.083(8) 0.044(6) -0.007(6) -0.012(5) 0.000(5)
C33 0.025(5) 0.067(7) 0.039(6) -0.015(5) -0.003(4) 0.015(5)
C34 0.019(4) 0.055(6) 0.041(5) -0.002(5) -0.006(4) -0.003(4)
C35 0.028(5) 0.052(6) 0.038(5) -0.004(5) -0.002(4) -0.013(4)
C36 0.038(5) 0.044(6) 0.047(6) -0.008(5) -0.011(5) -0.001(4)
C37 0.045(6) 0.090(10) 0.053(7) -0.012(7) -0.001(5) -0.001(7)
C38 0.083(10) 0.072(10) 0.172(16) -0.059(10) 0.014(10) 0.018(8)
C39 0.136(13) 0.078(10) 0.110(12) -0.039(9) -0.024(10) -0.019(10)
C40 0.165(16) 0.045(8) 0.098(12) -0.010(8) 0.070(11) -0.029(10)
C41 0.112(16) 0.26(3) 0.17(2) -0.024(19) 0.039(15) -0.045(17)
C42 0.19(2) 0.115(16) 0.23(2) 0.063(16) 0.120(18) -0.002(15)

loop_
_atom_type_symbol
_atom_type_description
_atom_type_scat_dispersion_real
_atom_type_scat_dispersion_imag
_atom_type_scat_source
C C 0.0033 0.0016 'International Tables Vol C Tables 4.2.6.8 and 6.1.1.4'
H H 0.0000 0.0000 'International Tables Vol C Tables 4.2.6.8 and 6.1.1.4'
N N 0.0061 0.0033 'International Tables Vol C Tables 4.2.6.8 and 6.1.1.4'
O O 0.0106 0.0060 'International Tables Vol C Tables 4.2.6.8 and 6.1.1.4'
B B 0.0013 0.0007 'International Tables Vol C Tables 4.2.6.8 and 6.1.1.4'
F F 0.0171 0.0103 'International Tables Vol C Tables 4.2.6.8 and 6.1.1.4'
Cu Cu 0.3201 1.2651 'International Tables Vol C Tables 4.2.6.8 and 6.1.1.4'

loop_
_geom_angle_atom_site_label_1
_geom_angle_atom_site_label_2
_geom_angle_atom_site_label_3
_geom_angle
_geom_angle_site_symmetry_1
_geom_angle_site_symmetry_3
O5 Cu1 O1 97.6(2) . .
O5 Cu1 N5 87.2(3) . .
O1 Cu1 N5 169.8(3) . .
O5 Cu1 O4 176.7(3) . .
O1 Cu1 O4 84.5(2) . .
N5 Cu1 O4 91.3(3) . .
O5 Cu1 O11 96.6(3) . .
O1 Cu1 O11 87.9(3) . .
N5 Cu1 O11 100.6(3) . .
O4 Cu1 O11 80.9(3) . .
O5 Cu2 O6 174.4(2) . .
O5 Cu2 N4 84.7(3) . .
O6 Cu2 N4 90.9(3) . .
O5 Cu2 O2 102.7(2) . .
O6 Cu2 O2 81.4(2) . .
N4 Cu2 O2 171.1(3) . .
O5 Cu2 F1 94.2(2) . .
O6 Cu2 F1 89.3(2) . .
N4 Cu2 F1 90.2(3) . .
O2 Cu2 F1 94.3(2) . .
O7 Cu3 N3 83.9(3) . .
O7 Cu3 O2 101.5(2) . .
N3 Cu3 O2 174.5(3) . .
O7 Cu3 O6 176.3(2) . .
N3 Cu3 O6 92.4(3) . .
O2 Cu3 O6 82.3(2) . .
O7 Cu3 F2 100.5(2) . .
N3 Cu3 F2 93.1(2) . .
O2 Cu3 F2 87.2(2) . .
O6 Cu3 F2 80.1(2) . .
O7 Cu4 O8 175.8(3) . .
O7 Cu4 N2 84.8(3) . .
O8 Cu4 N2 91.9(3) . .
O7 Cu4 O3 100.4(2) . .
O8 Cu4 O3 82.5(2) . .
N2 Cu4 O3 171.2(3) . .
O7 Cu4 O10 93.7(2) . .
O8 Cu4 O10 89.1(2) . .
N2 Cu4 O10 93.2(3) . .
O3 Cu4 O10 93.5(2) . .
O9 Cu5 N1 85.3(3) . .
O9 Cu5 O8 174.9(2) . .
N1 Cu5 O8 90.7(3) . .
O9 Cu5 O3 102.6(2) . .
N1 Cu5 O3 167.4(3) . .
O8 Cu5 O3 80.8(2) . .
O9 Cu5 O12 88.2(2) . .
N1 Cu5 O12 105.4(3) . .
O8 Cu5 O12 95.9(2) . .
O3 Cu5 O12 84.9(2) . .
N6 Cu6 O9 87.1(3) . .
N6 Cu6 O1 175.5(3) . .
O9 Cu6 O1 97.4(2) . .
N6 Cu6 O4 91.2(3) . .
O9 Cu6 O4 169.0(3) . .
O1 Cu6 O4 84.3(2) . .
N6 Cu6 O12 87.3(3) . .
O9 Cu6 O12 82.0(2) . .
O1 Cu6 O12 94.0(2) . .
O4 Cu6 O12 108.8(2) . .
O1 B1 O2 119.2(8) . .
O1 B1 O3 118.7(8) . .
O2 B1 O3 122.0(8) . .
F2 B2 F1 110.7(11) . .
F2 B2 F4 112.2(11) . .
F1 B2 F4 107.4(11) . .
F2 B2 F3 110.3(11) . .
F1 B2 F3 107.0(11) . .
F4 B2 F3 109.0(11) . .
F5 B3 F5 121(2) 2 .
F5 B3 F6 106.6(7) 2 2
F5 B3 F6 112.3(9) . 2
F5 B3 F6 112.3(9) 2 .
F5 B3 F6 106.6(7) . .
F6 B3 F6 95(2) 2 .
F10 B4 F7 119.0(13) . .
F10 B4 F9 106.9(12) . .
F7 B4 F9 106.2(13) . .
F10 B4 F8 110.5(14) . .
F7 B4 F8 108.2(12) . .
F9 B4 F8 105.0(12) . .
F12 B5 F13 110.7(17) . .
F12 B5 F11 108.2(17) . .
F13 B5 F11 109.5(17) . .
F12 B5 F14 107.8(17) . .
F13 B5 F14 107.9(17) . .
F11 B5 F14 112.7(17) . .
B2 F1 Cu2 123.7(7) . .
B2 F2 Cu3 125.6(7) . .
C36 N1 C35 119.0(7) . .
C36 N1 Cu5 128.1(7) . .
C35 N1 Cu5 112.7(5) . .
C8 N2 C9 121.3(8) . .
C8 N2 Cu4 126.2(6) . .
C9 N2 Cu4 112.5(5) . .
C12 N3 C11 122.3(7) . .
C12 N3 Cu3 124.7(6) . .
C11 N3 Cu3 112.8(5) . .
C20 N4 C21 120.8(7) . .
C20 N4 Cu2 126.4(7) . .
C21 N4 Cu2 112.8(5) . .
C24 N5 C23 123.0(8) . .
C24 N5 Cu1 126.7(6) . .
C23 N5 Cu1 109.7(5) . .
C32 N6 C33 121.9(7) . .
C32 N6 Cu6 127.9(6) . .
C33 N6 Cu6 109.8(5) . .
C37 N7 C38 120.0(10) . .
C37 N7 C39 119.5(11) . .
C38 N7 C39 119.6(11) . .
C40 N8 C41 125.6(17) . .
C40 N8 C42 113.4(16) . .
C41 N8 C42 120.5(16) . .
B1 O1 Cu1 132.2(5) . .
B1 O1 Cu6 129.6(5) . .
Cu1 O1 Cu6 93.4(2) . .
B1 O2 Cu3 130.1(5) . .
B1 O2 Cu2 129.7(5) . .
Cu3 O2 Cu2 97.4(2) . .
B1 O3 Cu4 130.6(5) . .
B1 O3 Cu5 128.6(5) . .
Cu4 O3 Cu5 97.1(2) . .
C30 O4 Cu1 121.7(5) . .
C30 O4 Cu6 126.1(5) . .
Cu1 O4 Cu6 91.4(2) . .
C22 O5 Cu1 109.0(5) . .
C22 O5 Cu2 113.5(5) . .
Cu1 O5 Cu2 111.4(3) . .
C18 O6 Cu3 128.6(5) . .
C18 O6 Cu2 129.0(5) . .
Cu3 O6 Cu2 98.2(2) . .
C10 O7 Cu4 114.5(5) . .
C10 O7 Cu3 114.8(5) . .
Cu4 O7 Cu3 129.4(3) . .
C1 O8 Cu4 129.8(5) . .
C1 O8 Cu5 131.1(5) . .
Cu4 O8 Cu5 99.1(2) . .
C34 O9 Cu5 112.3(5) . .
C34 O9 Cu6 110.5(5) . .
Cu5 O9 Cu6 104.1(3) . .
C37 O10 Cu4 124.1(7) . .
C40 O11 Cu1 127.0(12) . .
Cu5 O12 Cu6 73.37(18) . .
O8 C1 C2 120.6(7) . .
O8 C1 C6 120.4(8) . .
C2 C1 C6 118.9(7) . .
C3 C2 C1 118.3(8) . .
C3 C2 C8 117.8(8) . .
C1 C2 C8 123.8(7) . .
C4 C3 C2 122.9(9) . .
C4 C3 H3 118.6 . .
C2 C3 H3 118.6 . .
C5 C4 C3 117.2(8) . .
C5 C4 C7 122.0(9) . .
C3 C4 C7 120.8(9) . .
C4 C5 C6 122.6(9) . .
C4 C5 H5 118.7 . .
C6 C5 H5 118.7 . .
C5 C6 C1 119.9(8) . .
C5 C6 C36 116.0(8) . .
C1 C6 C36 124.0(8) . .
C4 C7 H7A 109.5 . .
C4 C7 H7B 109.5 . .
H7A C7 H7B 109.5 . .
C4 C7 H7C 109.5 . .
H7A C7 H7C 109.5 . .
H7B C7 H7C 109.5 . .
N2 C8 C2 127.0(8) . .
N2 C8 H8 116.5 . .
C2 C8 H8 116.5 . .
N2 C9 C10 107.3(7) . .
N2 C9 H9A 110.3 . .
C10 C9 H9A 110.3 . .
N2 C9 H9B 110.3 . .
C10 C9 H9B 110.3 . .
H9A C9 H9B 108.5 . .
O7 C10 C11 108.7(7) . .
O7 C10 C9 108.5(7) . .
C11 C10 C9 113.1(8) . .
O7 C10 H10 108.8 . .
C11 C10 H10 108.8 . .
C9 C10 H10 108.8 . .
N3 C11 C10 107.2(7) . .
N3 C11 H11A 110.3 . .
C10 C11 H11A 110.3 . .
N3 C11 H11B 110.3 . .
C10 C11 H11B 110.3 . .
H11A C11 H11B 108.5 . .
N3 C12 C13 126.0(8) . .
N3 C12 H12 117.0 . .
C13 C12 H12 117.0 . .
C18 C13 C14 121.0(8) . .
C18 C13 C12 124.0(8) . .
C14 C13 C12 114.9(9) . .
C15 C14 C13 121.6(9) . .
C15 C14 H14 119.2 . .
C13 C14 H14 119.2 . .
C16 C15 C14 117.6(8) . .
C16 C15 C19 122.9(9) . .
C14 C15 C19 119.5(10) . .
C15 C16 C17 122.7(9) . .
C15 C16 H16 118.6 . .
C17 C16 H16 118.6 . .
C16 C17 C18 119.8(9) . .
C16 C17 C20 116.2(9) . .
C18 C17 C20 123.7(8) . .
O6 C18 C13 121.9(8) . .
O6 C18 C17 121.0(8) . .
C13 C18 C17 117.0(7) . .
C15 C19 H19A 109.5 . .
C15 C19 H19B 109.5 . .
H19A C19 H19B 109.5 . .
C15 C19 H19C 109.5 . .
H19A C19 H19C 109.5 . .
H19B C19 H19C 109.5 . .
N4 C20 C17 125.9(9) . .
N4 C20 H20 117.1 . .
C17 C20 H20 117.1 . .
N4 C21 C22 107.9(6) . .
N4 C21 H21A 110.1 . .
C22 C21 H21A 110.1 . .
N4 C21 H21B 110.1 . .
C22 C21 H21B 110.1 . .
H21A C21 H21B 108.4 . .
O5 C22 C23 110.1(7) . .
O5 C22 C21 107.8(7) . .
C23 C22 C21 114.7(7) . .
O5 C22 H22 108.0 . .
C23 C22 H22 108.0 . .
C21 C22 H22 108.0 . .
N5 C23 C22 106.6(7) . .
N5 C23 H23A 110.4 . .
C22 C23 H23A 110.4 . .
N5 C23 H23B 110.4 . .
C22 C23 H23B 110.4 . .
H23A C23 H23B 108.6 . .
N5 C24 C25 123.6(9) . .
N5 C24 H24 118.2 . .
C25 C24 H24 118.2 . .
C30 C25 C26 120.3(9) . .
C30 C25 C24 123.8(8) . .
C26 C25 C24 115.9(8) . .
C25 C26 C27 123.6(9) . .
C25 C26 H26 118.2 . .
C27 C26 H26 118.2 . .
C28 C27 C26 114.9(9) . .
C28 C27 C31 121.6(9) . .
C26 C27 C31 123.5(9) . .
C29 C28 C27 123.7(9) . .
C29 C28 H28 118.2 . .
C27 C28 H28 118.2 . .
C28 C29 C30 119.8(9) . .
C28 C29 C32 117.8(9) . .
C30 C29 C32 122.0(8) . .
O4 C30 C25 122.4(8) . .
O4 C30 C29 120.0(8) . .
C25 C30 C29 117.4(8) . .
C27 C31 H31A 109.5 . .
C27 C31 H31B 109.5 . .
H31A C31 H31B 109.5 . .
C27 C31 H31C 109.5 . .
H31A C31 H31C 109.5 . .
H31B C31 H31C 109.5 . .
N6 C32 C29 125.7(9) . .
N6 C32 H32 117.1 . .
C29 C32 H32 117.1 . .
N6 C33 C34 107.0(7) . .
N6 C33 H33A 110.3 . .
C34 C33 H33A 110.3 . .
N6 C33 H33B 110.3 . .
C34 C33 H33B 110.3 . .
H33A C33 H33B 108.6 . .
O9 C34 C35 109.4(7) . .
O9 C34 C33 109.1(7) . .
C35 C34 C33 113.1(7) . .
O9 C34 H34 108.4 . .
C35 C34 H34 108.4 . .
C33 C34 H34 108.4 . .
C34 C35 N1 107.6(7) . .
C34 C35 H35A 110.2 . .
N1 C35 H35A 110.2 . .
C34 C35 H35B 110.2 . .
N1 C35 H35B 110.2 . .
H35A C35 H35B 108.5 . .
N1 C36 C6 125.6(8) . .
N1 C36 H36 117.2 . .
C6 C36 H36 117.2 . .
O10 C37 N7 125.6(11) . .
O10 C37 H37 117.2 . .
N7 C37 H37 117.2 . .
N7 C38 H38A 109.5 . .
N7 C38 H38B 109.5 . .
H38A C38 H38B 109.5 . .
N7 C38 H38C 109.5 . .
H38A C38 H38C 109.5 . .
H38B C38 H38C 109.5 . .
N7 C39 H39A 109.5 . .
N7 C39 H39B 109.5 . .
H39A C39 H39B 109.5 . .
N7 C39 H39C 109.5 . .
H39A C39 H39C 109.5 . .
H39B C39 H39C 109.5 . .
O11 C40 N8 132(2) . .
O11 C40 H40 114.1 . .
N8 C40 H40 114.1 . .
N8 C41 H41A 109.5 . .
N8 C41 H41B 109.5 . .
H41A C41 H41B 109.5 . .
N8 C41 H41C 109.5 . .
H41A C41 H41C 109.5 . .
H41B C41 H41C 109.5 . .
N8 C42 H42A 109.5 . .
N8 C42 H42B 109.5 . .
H42A C42 H42B 109.5 . .
N8 C42 H42C 109.5 . .
H42A C42 H42C 109.5 . .
H42B C42 H42C 109.5 . .

loop_
_geom_bond_atom_site_label_1
_geom_bond_atom_site_label_2
_geom_bond_distance
_geom_bond_site_symmetry_2
Cu1 O5 1.909(5) .
Cu1 O1 1.924(5) .
Cu1 N5 1.929(7) .
Cu1 O4 1.954(5) .
Cu1 O11 2.417(9) .
Cu2 O5 1.911(6) .
Cu2 O6 1.939(6) .
Cu2 N4 1.958(7) .
Cu2 O2 1.963(5) .
Cu2 F1 2.471(6) .
Cu3 O7 1.880(5) .
Cu3 N3 1.918(7) .
Cu3 O2 1.934(5) .
Cu3 O6 1.934(5) .
Cu3 F2 2.707(6) .
Cu4 O7 1.879(5) .
Cu4 O8 1.930(5) .
Cu4 N2 1.935(7) .
Cu4 O3 1.936(6) .
Cu4 O10 2.543(8) .
Cu5 O9 1.915(6) .
Cu5 N1 1.939(7) .
Cu5 O8 1.942(5) .
Cu5 O3 1.993(5) .
Cu5 O12 2.423(7) .
Cu6 N6 1.911(7) .
Cu6 O9 1.925(6) .
Cu6 O1 1.926(5) .
Cu6 O4 1.960(6) .
Cu6 O12 2.637(7) .
B1 O1 1.361(10) .
B1 O2 1.395(10) .
B1 O3 1.396(11) .
B2 F2 1.354(15) .
B2 F1 1.385(15) .
B2 F4 1.388(14) .
B2 F3 1.399(16) .
B3 F5 1.311(12) 2
B3 F5 1.311(12) .
B3 F6 1.401(14) 2
B3 F6 1.401(14) .
B4 F10 1.336(13) .
B4 F7 1.347(13) .
B4 F9 1.355(14) .
B4 F8 1.385(16) .
B5 F12 1.356(17) .
B5 F13 1.364(18) .
B5 F11 1.372(18) .
B5 F14 1.377(18) .
N1 C36 1.285(11) .
N1 C35 1.514(11) .
N2 C8 1.264(10) .
N2 C9 1.472(11) .
N3 C12 1.327(10) .
N3 C11 1.464(10) .
N4 C20 1.277(10) .
N4 C21 1.468(10) .
N5 C24 1.273(11) .
N5 C23 1.455(10) .
N6 C32 1.245(11) .
N6 C33 1.463(10) .
N7 C37 1.302(13) .
N7 C38 1.367(14) .
N7 C39 1.488(14) .
N8 C40 1.307(16) .
N8 C41 1.37(2) .
N8 C42 1.428(19) .
O4 C30 1.344(10) .
O5 C22 1.459(9) .
O6 C18 1.324(9) .
O7 C10 1.401(9) .
O8 C1 1.337(9) .
O9 C34 1.469(9) .
O10 C37 1.262(12) .
O11 C40 1.107(14) .
C1 C2 1.415(11) .
C1 C6 1.420(11) .
C2 C3 1.402(11) .
C2 C8 1.440(12) .
C3 C4 1.402(12) .
C3 H3 0.9500 .
C4 C5 1.379(13) .
C4 C7 1.522(12) .
C5 C6 1.383(11) .
C5 H5 0.9500 .
C6 C36 1.448(12) .
C7 H7A 0.9800 .
C7 H7B 0.9800 .
C7 H7C 0.9800 .
C8 H8 0.9500 .
C9 C10 1.539(11) .
C9 H9A 0.9900 .
C9 H9B 0.9900 .
C10 C11 1.499(11) .
C10 H10 1.0000 .
C11 H11A 0.9900 .
C11 H11B 0.9900 .
C12 C13 1.435(12) .
C12 H12 0.9500 .
C13 C18 1.399(12) .
C13 C14 1.410(11) .
C14 C15 1.379(13) .
C14 H14 0.9500 .
C15 C16 1.372(13) .
C15 C19 1.520(11) .
C16 C17 1.402(11) .
C16 H16 0.9500 .
C17 C18 1.418(12) .
C17 C20 1.453(13) .
C19 H19A 0.9800 .
C19 H19B 0.9800 .
C19 H19C 0.9800 .
C20 H20 0.9500 .
C21 C22 1.539(11) .
C21 H21A 0.9900 .
C21 H21B 0.9900 .
C22 C23 1.500(12) .
C22 H22 1.0000 .
C23 H23A 0.9900 .
C23 H23B 0.9900 .
C24 C25 1.473(12) .
C24 H24 0.9500 .
C25 C30 1.388(12) .
C25 C26 1.391(12) .
C26 C27 1.397(12) .
C26 H26 0.9500 .
C27 C28 1.390(13) .
C27 C31 1.527(13) .
C28 C29 1.382(12) .
C28 H28 0.9500 .
C29 C30 1.428(12) .
C29 C32 1.510(13) .
C31 H31A 0.9800 .
C31 H31B 0.9800 .
C31 H31C 0.9800 .
C32 H32 0.9500 .
C33 C34 1.528(12) .
C33 H33A 0.9900 .
C33 H33B 0.9900 .
C34 C35 1.504(11) .
C34 H34 1.0000 .
C35 H35A 0.9900 .
C35 H35B 0.9900 .
C36 H36 0.9500 .
C37 H37 0.9500 .
C38 H38A 0.9800 .
C38 H38B 0.9800 .
C38 H38C 0.9800 .
C39 H39A 0.9800 .
C39 H39B 0.9800 .
C39 H39C 0.9800 .
C40 H40 0.9500 .
C41 H41A 0.9800 .
C41 H41B 0.9800 .
C41 H41C 0.9800 .
C42 H42A 0.9800 .
C42 H42B 0.9800 .
C42 H42C 0.9800 .

loop_
_platon_squeeze_void_nr
_platon_squeeze_void_average_x
_platon_squeeze_void_average_y
_platon_squeeze_void_average_z
_platon_squeeze_void_volume
_platon_squeeze_void_count_electrons
_platon_squeeze_void_content
1 0.000 -0.014 0.000 824 494 ' '
2 0.000 -0.015 0.500 824 492 ' '
3 0.500 -0.012 0.500 824 492 ' '
4 0.500 0.008 1.000 824 494 ' '
